data_2001537
loop_
_publ_author_name
'Alcock, N. W.'
'Blacker, N. C.'
'Errington, W.'
'Wallbridge, M. G. H.'

_publ_section_title
;
 Structure of the monomethylgallium derivative of TMTAA
 (dibenzotetramethyltetraaza[14]annulene)
;
_journal_issue 7
_journal_name_full 'Acta Crystallographica Section C'
_journal_page_first 1359
_journal_page_last 1361
_journal_paper_doi 10.1107/S0108270193000484
_journal_volume 49
_journal_year 1993
_chemical_formula_sum 'C23 H25 Ga N4'
_chemical_formula_weight 472.2
_space_group_IT_number 2
_space_group_name_Hall '-P 1'
_space_group_name_H-M_alt 'P -1'
_symmetry_cell_setting triclinic
_symmetry_space_group_name_Hall '-P 1'
_symmetry_space_group_name_H-M 'P -1'
_atom_type_scat_source 'SHELXTL-Plus (Sheldrick, 1986)'
_cell_angle_alpha 107.78(2)
_cell_angle_beta 107.83(2)
_cell_angle_gamma 107.74(2)
_cell_formula_units_Z 2
_cell_length_a 9.023(3)
_cell_length_b 11.740(3)
_cell_length_c 11.861(3)
_cell_measurement_reflns_used 20
_cell_measurement_temperature 290
_cell_measurement_theta_max 11
_cell_measurement_theta_min 9
_cell_volume 1023.2(6)
_diffrn_measurement_device 'Siemens R3m'
_diffrn_measurement_method \w-2\q
_diffrn_radiation_type MoK\a
_diffrn_radiation_wavelength 0.71073
_diffrn_reflns_limit_h_max 10
_diffrn_reflns_limit_h_min 0
_diffrn_reflns_limit_k_max 13
_diffrn_reflns_limit_k_min -13
_diffrn_reflns_limit_l_max 13
_diffrn_reflns_limit_l_min -13
_diffrn_reflns_number 3859
_diffrn_reflns_theta_max 25
_diffrn_standards_decay_% 0
_diffrn_standards_interval_count 200
_diffrn_standards_number 3
_exptl_absorpt_coefficient_mu 1.4
_exptl_absorpt_correction_T_max 0.86
_exptl_absorpt_correction_T_min 0.78
_exptl_absorpt_correction_type gaussian
_exptl_crystal_colour Orange
_exptl_crystal_density_diffrn 1.39
_exptl_crystal_description 'irregular blocks'
_exptl_crystal_size_max 0.41
_exptl_crystal_size_mid 0.20
_exptl_crystal_size_min 0.14
_refine_diff_density_max 0.5
_refine_diff_density_min -0.5
_refine_ls_extinction_method none
_refine_ls_goodness_of_fit_obs 0.84
_refine_ls_number_parameters 268
_refine_ls_number_reflns 2684
_refine_ls_R_factor_obs 0.053
_refine_ls_shift/esd_max 0.2
_refine_ls_structure_factor_coef F
_refine_ls_weighting_details 'w = 1/[\s^2^(F)+gF^2^]'
_refine_ls_weighting_scheme calc
_refine_ls_wR_factor_obs 0.060
_reflns_number_observed 2684
_reflns_number_total 3859
_reflns_observed_criterion I/\s(I)>=2.0
_cod_data_source_file hu1029.cif
_cod_data_source_block hu1029_structure_1_of_1
_cod_depositor_comments
;
The following automatic conversions were performed:
'_exptl_absorpt_correction_type' value 'Gaussian' changed to 'gaussian'
according to '/home/saulius/struct/CIF-dictionaries/cif_core.dic'
dictionary named 'cif_core.dic' version 2.4.1 from 2010-06-29.

Automatic conversion script
Id: cif_fix_enum 1527 2010-12-29 10:47:43Z saulius 

The following automatic conversions were performed:

'_exptl_absorpt_correction_type' value 'Gaussian' changed to
'gaussian' according to
/home/saulius/struct/CIF-dictionaries/cif_core.dic dictionary named
'cif_core.dic' version 2.4.1 from 2010-06-29.

Automatic conversion script
Id: cif_fix_values 1715 2011-07-08 13:25:40Z adriana 

The following automatic conversions were performed:

'_refine_ls_weighting_scheme' value '1/[\s^2^(F)+gF^2^]' was changed
to 'calc'. New tag '_refine_ls_weighting_details' was created. The
value of the new tag was set to 'w = 1/[\s^2^(F)+gF^2^]'.

Automatic conversion script
Id: cif_fix_values 3143 2015-03-26 13:38:13Z robertas 
;
_cod_original_cell_volume 1023.3(5)
_cod_original_formula_sum 'C23 H25 Ga1 N4'
_cod_database_code 2001537

loop_
_space_group_symop_id
_space_group_symop_operation_xyz
1 x,y,z
2 -x,-y,-z

loop_
_atom_site_label
_atom_site_fract_x
_atom_site_fract_y
_atom_site_fract_z
_atom_site_U_iso_or_equiv
Ga(1) .49431(8) .25098(6) .23528(5) .0340(10)
N(11) .4226(6) .0864(4) .2658(4) .036(2)
N(12) .2455(6) .2234(4) .1659(4) .036(2)
N(13) .5254(6) .4396(4) .2983(4) .040(2)
N(14) .6993(6) .3062(4) .4041(4) .035(2)
C(1) .2510(9) -.0812(7) .3170(6) .052(3)
C(2) .2710(7) .0184(5) .2608(5) .039(3)
C(3) .1253(7) .0405(5) .2109(5) .039(2)
C(4) .1109(7) .1364(6) .1670(5) .041(3)
C(5) -.0615(7) .1402(7) .1301(6) .049(3)
C(6) .6125(9) .6690(6) .4566(6) .050(3)
C(7) .6284(7) .5406(5) .4181(5) .036(2)
C(8) .7464(7) .5295(5) .5150(5) .040(2)
C(9) .7822(7) .4222(5) .5136(5) .037(2)
C(10) .9057(9) .4366(7) .6408(6) .057(3)
C(11) .5735(7) .0715(5) .3177(5) .036(3)
C(12) .7265(7) .1935(5) .3950(5) .035(2)
C(13) .8858(8) .1901(6) .4394(5) .043(3)
C(14) .8967(9) .0705(6) .4109(6) .049(3)
C(15) .7484(9) -.0475(6) .3328(6) .050(3)
C(16) .5876(8) -.0469(6) .2849(6) .044(3)
C(21) .2415(7) .3240(5) .1264(5) .037(3)
C(22) .1110(9) .3115(7) .0179(6) .055(3)
C(23) .1325(11) .4136(7) -.0189(7) .068(4)
C(24) .2823(10) .5275(7) .0491(7) .074(4)
C(25) .4168(9) .5419(6) .1571(6) .056(3)
C(26) .3950(8) .4420(6) .1972(5) .043(3)
C(30) .5539(9) .2115(6) .0869(6) .050(3)
H(1a) .3509(9) -.0468(7) .3990(6) ?
H(1b) .1494(9) -.0973(7) .3320(6) ?
H(1c) .2387(9) -.1630(7) .2559(6) ?
H(3a) .0202 -.0409 .1632 ?
H(5a) -.0431(7) .2313(7) .1638(6) ?
H(5b) -.1278(7) .0973(7) .0360(6) ?
H(5c) -.1236(7) .0950(7) .1683(6) ?
H(6a) .4907(9) .6448(6) .4168(6) ?
H(6b) .6590(9) .7178(6) .5504(6) ?
H(6c) .6701(9) .7234(6) .4228(6) ?
H(8a) .8158 .6089 .5967 ?
H(10a) .8932(9) .3585(7) .6548(6) ?
H(10b) 1.0191(9) .4784(7) .6467(6) ?
H(10c) .8911(9) .4975(7) .7069(6) ?
H(13a) .9899 .2722 .4910 ?
H(14a) 1.0073 .0698 .4456 ?
H(16a) .4850 -.1294 .2282 ?
H(22a) .0058 .2302 -.0333 ?
H(24a) .2956 .5985 .0231 ?
H(25a) .5253 .6205 .2032 ?
H(30a) .5889(9) .2900(6) .0732(6) ?
H(30b) .6470(9) .1862(6) .1053(6) ?
H(30c) .4542(9) .1404(6) .0090(6) ?
H(151) .7590(9) -.1449(6) .3041(6) ?
H(231) .0479(9) .4150(6) -.0876(6) ?

loop_
_geom_angle_atom_site_label_1
_geom_angle_atom_site_label_2
_geom_angle_atom_site_label_3
_geom_angle
_geom_angle_publ_flag
N(11) Ga(1) N(12) 89.6(2) yes
N(12) Ga(1) N(13) 78.7(2) yes
N(12) Ga(1) N(14) 141.4(2) yes
N(11) Ga(1) C(30) 108.6(3) yes
N(13) Ga(1) C(30) 107.7(3) yes
Ga(1) N(11) C(2) 127.5(5) yes
C(2) N(11) C(11) 125.1(6) yes
Ga(1) N(12) C(21) 106.5(4) yes
Ga(1) N(13) C(7) 128.2(5) yes
C(7) N(13) C(26) 124.6(6) yes
Ga(1) N(14) C(12) 106.9(3) yes
N(11) C(2) C(1) 120.9(6) yes
C(1) C(2) C(3) 116.5(6) yes
N(12) C(4) C(3) 121.7(6) yes
C(3) C(4) C(5) 115.6(6) yes
N(13) C(7) C(8) 121.8(6) yes
C(7) C(8) C(9) 130.6(4) yes
N(14) C(9) C(10) 121.0(6) yes
N(11) C(11) C(12) 114.0(5) yes
C(12) C(11) C(16) 119.2(6) yes
N(14) C(12) C(13) 126.4(5) yes
C(12) C(13) C(14) 121.0(5) yes
C(14) C(15) C(16) 120.3(7) yes
N(12) C(21) C(22) 126.4(5) yes
C(22) C(21) C(26) 118.6(6) yes
C(22) C(23) C(24) 120.8(8) yes
C(24) C(25) C(26) 119.8(6) yes
N(13) C(26) C(25) 125.3(5) yes
N(11) Ga(1) N(13) 143.8(2) yes
N(11) Ga(1) N(14) 78.8(2) yes
N(13) Ga(1) N(14) 89.3(2) yes
N(12) Ga(1) C(30) 108.2(2) yes
N(14) Ga(1) C(30) 110.4(3) yes
Ga(1) N(11) C(11) 106.4(4) yes
Ga(1) N(12) C(4) 128.4(5) yes
C(4) N(12) C(21) 124.8(6) yes
Ga(1) N(13) C(26) 106.5(3) yes
Ga(1) N(14) C(9) 128.0(5) yes
C(9) N(14) C(12) 124.5(5) yes
N(11) C(2) C(3) 122.6(6) yes
C(2) C(3) C(4) 129.2(6) yes
N(12) C(4) C(5) 122.5(6) yes
N(13) C(7) C(6) 121.4(5) yes
C(6) C(7) C(8) 116.7(4) yes
N(14) C(9) C(8) 121.0(5) yes
C(8) C(9) C(10) 117.8(5) yes
N(11) C(11) C(16) 126.1(4) yes
N(14) C(12) C(11) 114.2(5) yes
C(11) C(12) C(13) 118.9(6) yes
C(13) C(14) C(15) 119.8(7) yes
C(11) C(16) C(15) 120.7(5) yes
N(12) C(21) C(26) 114.5(5) yes
C(21) C(22) C(23) 120.5(5) yes
C(23) C(24) C(25) 119.9(8) yes
N(13) C(26) C(21) 113.9(6) yes
C(21) C(26) C(25) 120.3(6) yes

loop_
_geom_bond_atom_site_label_1
_geom_bond_atom_site_label_2
_geom_bond_distance
_geom_bond_publ_flag
Ga(1) N(11) 2.023(5) yes
Ga(1) N(13) 2.005(5) yes
Ga(1) C(30) 1.958(8) yes
N(11) C(11) 1.401(8) yes
N(12) C(21) 1.403(9) yes
N(13) C(26) 1.415(8) yes
N(14) C(12) 1.396(9) yes
C(2) C(3) 1.404(10) yes
C(4) C(5) 1.500(10) yes
C(7) C(8) 1.378(9) yes
C(9) C(10) 1.500(9) yes
C(11) C(16) 1.381(10) yes
C(13) C(14) 1.381(11) yes
C(15) C(16) 1.390(11) yes
C(21) C(26) 1.396(7) yes
C(23) C(24) 1.355(9) yes
C(25) C(26) 1.377(11) yes
Ga(1) N(12) 2.022(5) yes
Ga(1) N(14) 2.015(4) yes
N(11) C(2) 1.329(8) yes
N(12) C(4) 1.335(8) yes
N(13) C(7) 1.334(5) yes
N(14) C(9) 1.344(6) yes
C(1) C(2) 1.505(11) yes
C(3) C(4) 1.401(10) yes
C(6) C(7) 1.500(10) yes
C(8) C(9) 1.389(9) yes
C(11) C(12) 1.420(6) yes
C(12) C(13) 1.389(10) yes
C(14) C(15) 1.377(7) yes
C(21) C(22) 1.384(9) yes
C(22) C(23) 1.377(13) yes
C(24) C(25) 1.391(11) yes
